data_4308745
loop_
_publ_author_name
'Qin-De Liu'
'Wen-Li Jia'
'Suning Wang'

_publ_section_title
;
Blue Luminescent 2-(2'-Pyridyl)benzimidazole Derivative Ligands and Their
Orange Luminescent Mononuclear and Polynuclear Organoplatinum(II) Complexes
;
_journal_name_full 'Inorganic Chemistry'
_journal_page_first 1332
_journal_page_last 1343
_journal_paper_doi 10.1021/ic0487530
_journal_volume 44
_journal_year 2005
_chemical_formula_sum 'C32 H22 Cl6 N6'
_chemical_formula_weight 703.26
_chemical_name_common 1,4-bmb
_chemical_name_systematic
; 
 ? 
;
_space_group_IT_number 14
_symmetry_cell_setting monoclinic
_symmetry_space_group_name_Hall '-P 2ybc'
_symmetry_space_group_name_H-M 'P 1 21/c 1'
_atom_sites_solution_hydrogens geom
_atom_sites_solution_primary direct
_atom_sites_solution_secondary difmap
_audit_creation_method SHELXL-97
_cell_angle_alpha 90.00
_cell_angle_beta 110.685(3)
_cell_angle_gamma 90.00
_cell_formula_units_Z 2
_cell_length_a 9.4513(18)
_cell_length_b 20.766(4)
_cell_length_c 8.6353(16)
_cell_measurement_temperature 293(2)
_cell_volume 1585.6(5)
_computing_structure_refinement 'SHELXL-97 (Sheldrick, 1997)'
_computing_structure_solution 'SHELXS-97 (Sheldrick, 1990)'
_diffrn_ambient_temperature 293(2)
_diffrn_measured_fraction_theta_full 0.967
_diffrn_measured_fraction_theta_max 0.967
_diffrn_radiation_monochromator graphite
_diffrn_radiation_source 'fine-focus sealed tube'
_diffrn_radiation_type MoK\a
_diffrn_radiation_wavelength 0.71073
_diffrn_reflns_av_R_equivalents 0.0345
_diffrn_reflns_av_sigmaI/netI 0.0849
_diffrn_reflns_limit_h_max 12
_diffrn_reflns_limit_h_min -12
_diffrn_reflns_limit_k_max 27
_diffrn_reflns_limit_k_min -27
_diffrn_reflns_limit_l_max 11
_diffrn_reflns_limit_l_min -10
_diffrn_reflns_number 11445
_diffrn_reflns_theta_full 28.30
_diffrn_reflns_theta_max 28.30
_diffrn_reflns_theta_min 1.96
_exptl_absorpt_coefficient_mu 0.576
_exptl_absorpt_correction_T_max 1.000
_exptl_absorpt_correction_T_min 0.840
_exptl_absorpt_correction_type SADABS
_exptl_crystal_colour colorless
_exptl_crystal_density_diffrn 1.473
_exptl_crystal_density_method 'not measured'
_exptl_crystal_description plate
_exptl_crystal_F_000 716
_exptl_crystal_size_max 0.40
_exptl_crystal_size_mid 0.40
_exptl_crystal_size_min 0.10
_refine_diff_density_max 0.164
_refine_diff_density_min -0.195
_refine_diff_density_rms 0.031
_refine_ls_extinction_method none
_refine_ls_goodness_of_fit_ref 0.757
_refine_ls_hydrogen_treatment mixed
_refine_ls_matrix_type full
_refine_ls_number_parameters 230
_refine_ls_number_reflns 3810
_refine_ls_number_restraints 0
_refine_ls_restrained_S_all 0.757
_refine_ls_R_factor_all 0.1281
_refine_ls_R_factor_gt 0.0394
_refine_ls_shift/su_max 0.000
_refine_ls_shift/su_mean 0.000
_refine_ls_structure_factor_coef Fsqd
_refine_ls_weighting_details 'calc w=1/[\s^2^(Fo^2^)+(0.0386P)^2^+0.0000P] where P=(Fo^2^+2Fc^2^)/3'
_refine_ls_weighting_scheme calc
_refine_ls_wR_factor_gt 0.0756
_refine_ls_wR_factor_ref 0.0901
_reflns_number_gt 1455
_reflns_number_total 3810
_reflns_threshold_expression >2sigma(I)
_cod_data_source_file ic0487530si20040907_045332.cif
_cod_data_source_block 1,4-bmb
_cod_depositor_comments
;
The following automatic conversions were performed:
'_symmetry_cell_setting' value 'Monoclinic' changed to 'monoclinic'
according to '/home/saulius/struct/CIF-dictionaries/cif_core.dic'
dictionary named 'cif_core.dic' version 2.4.1 from 2010-06-29.

Automatic conversion script
Id: cif_fix_enum 1527 2010-12-29 10:47:43Z saulius 
;
_cod_original_cell_volume 1585.5(5)
_cod_database_code 4308745

loop_
_symmetry_equiv_pos_as_xyz
'x, y, z'
'-x, y+1/2, -z+1/2'
'-x, -y, -z'
'x, -y-1/2, z-1/2'

loop_
_atom_site_label
_atom_site_type_symbol
_atom_site_fract_x
_atom_site_fract_y
_atom_site_fract_z
_atom_site_U_iso_or_equiv
_atom_site_adp_type
_atom_site_occupancy
_atom_site_symmetry_multiplicity
_atom_site_calc_flag
_atom_site_refinement_flags
_atom_site_disorder_assembly
_atom_site_disorder_group
N1 N 0.68739(17) 0.48415(7) 0.34330(18) 0.0478(4) Uani 1 1 d . . .
N2 N 0.45178(18) 0.44817(8) 0.28912(19) 0.0522(4) Uani 1 1 d . . .
N3 N 0.7810(2) 0.35292(8) 0.4540(2) 0.0624(5) Uani 1 1 d . . .
C1 C 0.9107(2) 0.48848(9) 0.5923(2) 0.0538(5) Uani 1 1 d . . .
H1A H 0.8502 0.4810 0.6550 0.065 Uiso 1 1 calc R . .
C2 C 0.8475(2) 0.49150(8) 0.4233(2) 0.0441(5) Uani 1 1 d . . .
C3 C 0.9356(2) 0.50340(9) 0.3310(2) 0.0543(5) Uani 1 1 d . . .
H3A H 0.8919 0.5060 0.2164 0.065 Uiso 1 1 calc R . .
C4 C 0.8309(3) 0.29916(11) 0.5390(3) 0.0714(7) Uani 1 1 d . . .
H4A H 0.9204 0.2816 0.5360 0.086 Uiso 1 1 calc R . .
C5 C 0.7608(3) 0.26801(11) 0.6299(3) 0.0707(7) Uani 1 1 d . . .
H5A H 0.8015 0.2306 0.6876 0.085 Uiso 1 1 calc R . .
C6 C 0.6297(3) 0.29303(11) 0.6344(3) 0.0717(6) Uani 1 1 d . . .
H6A H 0.5785 0.2729 0.6952 0.086 Uiso 1 1 calc R . .
C7 C 0.5736(2) 0.34848(10) 0.5480(3) 0.0597(6) Uani 1 1 d . . .
H7A H 0.4835 0.3663 0.5486 0.072 Uiso 1 1 calc R . .
C8 C 0.6525(2) 0.37704(9) 0.4609(2) 0.0468(5) Uani 1 1 d . . .
C9 C 0.5953(2) 0.43638(9) 0.3663(2) 0.0470(5) Uani 1 1 d . . .
C10 C 0.4465(2) 0.50607(9) 0.2076(2) 0.0495(5) Uani 1 1 d . . .
C11 C 0.3236(2) 0.53965(11) 0.1040(2) 0.0614(6) Uani 1 1 d . . .
H11A H 0.2255 0.5248 0.0812 0.074 Uiso 1 1 calc R . .
C12 C 0.3510(3) 0.59555(11) 0.0359(3) 0.0693(6) Uani 1 1 d . . .
H12A H 0.2701 0.6185 -0.0365 0.083 Uiso 1 1 calc R . .
C13 C 0.4958(3) 0.61869(10) 0.0719(3) 0.0685(6) Uani 1 1 d . . .
H13A H 0.5097 0.6572 0.0244 0.082 Uiso 1 1 calc R . .
C14 C 0.6201(2) 0.58657(9) 0.1759(2) 0.0596(6) Uani 1 1 d . . .
H14A H 0.7176 0.6026 0.2014 0.072 Uiso 1 1 calc R . .
C15 C 0.5924(2) 0.52924(9) 0.2402(2) 0.0475(5) Uani 1 1 d . . .
C16 C 1.1863(3) 0.34420(13) 0.1797(3) 0.0837(8) Uani 1 1 d . . .
H16 H 1.263(3) 0.3736(13) 0.207(3) 0.120(11) Uiso 1 1 d . . .
Cl1 Cl 1.0652(9) 0.3552(3) -0.0278(9) 0.1157(15) Uani 0.50 1 d P . .
Cl2 Cl 1.2634(5) 0.2655(2) 0.1921(5) 0.0994(8) Uani 0.50 1 d P . .
Cl3 Cl 1.0920(5) 0.34968(18) 0.3161(6) 0.0977(11) Uani 0.50 1 d P . .
Cl1A Cl 1.0545(9) 0.3764(3) 0.0073(9) 0.152(3) Uani 0.50 1 d P . .
Cl2A Cl 1.2605(8) 0.2762(3) 0.1499(8) 0.211(3) Uani 0.50 1 d P . .
Cl3A Cl 1.1104(7) 0.3413(3) 0.3299(7) 0.167(2) Uani 0.50 1 d P . .

loop_
_atom_site_aniso_label
_atom_site_aniso_U_11
_atom_site_aniso_U_22
_atom_site_aniso_U_33
_atom_site_aniso_U_23
_atom_site_aniso_U_13
_atom_site_aniso_U_12
N1 0.0377(10) 0.0504(10) 0.0517(10) 0.0027(8) 0.0114(8) -0.0023(8)
N2 0.0384(11) 0.0618(11) 0.0522(10) -0.0040(9) 0.0106(9) -0.0056(9)
N3 0.0575(12) 0.0608(12) 0.0715(12) 0.0097(9) 0.0258(10) 0.0078(10)
C1 0.0463(13) 0.0691(14) 0.0485(14) 0.0007(10) 0.0200(11) -0.0071(11)
C2 0.0384(12) 0.0447(11) 0.0474(13) -0.0005(9) 0.0128(11) -0.0037(9)
C3 0.0480(14) 0.0724(15) 0.0402(12) 0.0000(10) 0.0127(11) -0.0075(11)
C4 0.0668(17) 0.0650(16) 0.0835(17) 0.0093(14) 0.0276(14) 0.0159(13)
C5 0.087(2) 0.0538(14) 0.0664(16) 0.0045(12) 0.0217(15) 0.0007(14)
C6 0.0840(18) 0.0632(16) 0.0750(16) 0.0114(13) 0.0370(14) -0.0091(14)
C7 0.0568(14) 0.0591(14) 0.0676(14) 0.0041(12) 0.0275(12) -0.0023(12)
C8 0.0444(13) 0.0463(12) 0.0452(12) -0.0038(10) 0.0103(10) -0.0051(11)
C9 0.0426(13) 0.0510(13) 0.0459(12) -0.0017(9) 0.0136(10) -0.0055(11)
C10 0.0455(13) 0.0533(13) 0.0471(12) -0.0022(10) 0.0129(10) 0.0008(11)
C11 0.0469(14) 0.0728(16) 0.0576(14) -0.0006(12) 0.0099(11) 0.0067(12)
C12 0.0649(18) 0.0736(16) 0.0614(15) 0.0114(12) 0.0123(13) 0.0195(14)
C13 0.0766(18) 0.0579(14) 0.0740(16) 0.0147(12) 0.0302(14) 0.0101(14)
C14 0.0566(15) 0.0572(14) 0.0657(14) 0.0064(11) 0.0224(12) 0.0017(11)
C15 0.0441(13) 0.0480(12) 0.0468(12) 0.0004(10) 0.0114(10) 0.0025(11)
C16 0.0623(18) 0.0769(19) 0.107(2) -0.0063(16) 0.0242(16) -0.0087(16)
Cl1 0.095(2) 0.148(3) 0.098(2) 0.027(2) 0.0271(15) -0.027(2)
Cl2 0.0687(16) 0.0833(16) 0.1316(15) -0.0264(12) 0.0172(12) 0.0118(12)
Cl3 0.109(2) 0.0769(14) 0.119(2) -0.0341(14) 0.0547(17) 0.0007(13)
Cl1A 0.0894(19) 0.231(6) 0.117(3) 0.027(3) 0.014(2) -0.005(3)
Cl2A 0.165(4) 0.136(4) 0.364(7) -0.069(4) 0.133(4) -0.014(3)
Cl3A 0.190(5) 0.183(4) 0.154(3) 0.023(2) 0.092(3) -0.048(3)

loop_
_atom_type_symbol
_atom_type_description
_atom_type_scat_dispersion_real
_atom_type_scat_dispersion_imag
_atom_type_scat_source
C C 0.0033 0.0016 'International Tables Vol C Tables 4.2.6.8 and 6.1.1.4'
H H 0.0000 0.0000 'International Tables Vol C Tables 4.2.6.8 and 6.1.1.4'
N N 0.0061 0.0033 'International Tables Vol C Tables 4.2.6.8 and 6.1.1.4'
Cl Cl 0.1484 0.1585 'International Tables Vol C Tables 4.2.6.8 and 6.1.1.4'

loop_
_geom_angle_atom_site_label_1
_geom_angle_atom_site_label_2
_geom_angle_atom_site_label_3
_geom_angle
_geom_angle_site_symmetry_1
_geom_angle_site_symmetry_3
_geom_angle_publ_flag
C9 N1 C15 106.29(15) . . ?
C9 N1 C2 128.30(16) . . ?
C15 N1 C2 125.01(16) . . ?
C9 N2 C10 105.46(16) . . ?
C4 N3 C8 116.27(19) . . ?
C2 C1 C3 119.75(18) . 3_766 ?
C3 C2 C1 120.30(17) . . ?
C3 C2 N1 119.78(18) . . ?
C1 C2 N1 119.89(18) . . ?
C2 C3 C1 119.94(18) . 3_766 ?
N3 C4 C5 124.7(2) . . ?
C4 C5 C6 118.1(2) . . ?
C5 C6 C7 119.2(2) . . ?
C8 C7 C6 118.8(2) . . ?
N3 C8 C7 122.92(18) . . ?
N3 C8 C9 116.84(19) . . ?
C7 C8 C9 120.2(2) . . ?
N2 C9 N1 112.71(17) . . ?
N2 C9 C8 123.50(18) . . ?
N1 C9 C8 123.73(18) . . ?
C11 C10 N2 129.8(2) . . ?
C11 C10 C15 120.24(19) . . ?
N2 C10 C15 109.99(17) . . ?
C12 C11 C10 117.7(2) . . ?
C11 C12 C13 121.5(2) . . ?
C14 C13 C12 122.0(2) . . ?
C13 C14 C15 116.2(2) . . ?
C14 C15 N1 132.22(19) . . ?
C14 C15 C10 122.24(18) . . ?
N1 C15 C10 105.53(17) . . ?
Cl2A C16 Cl3A 114.3(4) . . ?
Cl2A C16 Cl1A 115.0(4) . . ?
Cl3A C16 Cl1A 107.8(4) . . ?
Cl2A C16 Cl3 121.4(3) . . ?
Cl3A C16 Cl3 8.2(4) . . ?
Cl1A C16 Cl3 100.2(3) . . ?
Cl2A C16 Cl1 96.5(4) . . ?
Cl3A C16 Cl1 119.0(4) . . ?
Cl1A C16 Cl1 18.6(5) . . ?
Cl3 C16 Cl1 112.4(3) . . ?
Cl2A C16 Cl2 13.3(4) . . ?
Cl3A C16 Cl2 101.4(3) . . ?
Cl1A C16 Cl2 124.9(3) . . ?
Cl3 C16 Cl2 108.7(3) . . ?
Cl1 C16 Cl2 106.6(3) . . ?
Cl1A Cl1 C16 74.4(15) . . ?
Cl1 Cl1A C16 87.0(16) . . ?

loop_
_geom_bond_atom_site_label_1
_geom_bond_atom_site_label_2
_geom_bond_distance
_geom_bond_site_symmetry_2
_geom_bond_publ_flag
N1 C9 1.379(2) . ?
N1 C15 1.383(2) . ?
N1 C2 1.432(2) . ?
N2 C9 1.306(2) . ?
N2 C10 1.385(2) . ?
N3 C4 1.328(3) . ?
N3 C8 1.334(2) . ?
C1 C2 1.369(2) . ?
C1 C3 1.378(2) 3_766 ?
C2 C3 1.363(2) . ?
C3 C1 1.378(2) 3_766 ?
C4 C5 1.356(3) . ?
C5 C6 1.357(3) . ?
C6 C7 1.373(3) . ?
C7 C8 1.367(3) . ?
C8 C9 1.472(3) . ?
C10 C11 1.379(3) . ?
C10 C15 1.392(2) . ?
C11 C12 1.367(3) . ?
C12 C13 1.378(3) . ?
C13 C14 1.374(3) . ?
C14 C15 1.378(3) . ?
C16 Cl2A 1.637(7) . ?
C16 Cl3A 1.691(6) . ?
C16 Cl1A 1.705(9) . ?
C16 Cl3 1.713(5) . ?
C16 Cl1 1.767(8) . ?
C16 Cl2 1.776(5) . ?
Cl1 Cl1A 0.563(14) . ?
